data_2232380
loop_
_publ_author_name
'Lu, Ji-lin'
'Liu, Xue-wen'
'Li, Lin'
'Chen, Yuan-dao'
'Shen, Guang-yu'

_publ_section_title
;
 <i>N</i>,<i>N</i>'-Bis(pyridin-3-yl)terephthalamide--terephthalic acid
 (1/1)
;
_journal_coeditor_code LH5338
_journal_issue 11
_journal_name_full 'Acta Crystallographica Section E'
_journal_page_first o3064
_journal_paper_doi 10.1107/S1600536811041596
_journal_volume 67
_journal_year 2011
_chemical_formula_iupac 'C18 H14 N4 O2, C8 H6 O4'
_chemical_formula_moiety 'C18 H14 N4 O2, C8 H6 O4'
_chemical_formula_sum 'C26 H20 N4 O6'
_chemical_formula_weight 484.46
_chemical_name_systematic
;
<i>N</i>,<i>N</i>'-Bis(pyridin-3-yl)terephthalamide; terephthalic acid
;
_space_group_IT_number 14
_symmetry_cell_setting monoclinic
_symmetry_space_group_name_Hall '-P 2ybc'
_symmetry_space_group_name_H-M 'P 1 21/c 1'
_atom_sites_solution_hydrogens geom
_atom_sites_solution_primary direct
_atom_sites_solution_secondary difmap
_cell_angle_alpha 90.00
_cell_angle_beta 106.830(2)
_cell_angle_gamma 90.00
_cell_formula_units_Z 2
_cell_length_a 11.0001(3)
_cell_length_b 10.8080(2)
_cell_length_c 9.6903(2)
_cell_measurement_reflns_used 2279
_cell_measurement_temperature 296(2)
_cell_measurement_theta_max 25.24
_cell_measurement_theta_min 2.70
_cell_volume 1102.73(4)
_computing_cell_refinement 'SAINT (Bruker, 1998)'
_computing_data_collection 'SMART (Bruker, 1998)'
_computing_data_reduction 'SAINT (Bruker, 1998)'
_computing_molecular_graphics 'DIAMOND (Brandenburg, 1999)'
_computing_publication_material 'SHELXTL (Sheldrick, 2008)'
_computing_structure_refinement 'SHELXL97 (Sheldrick, 2008)'
_computing_structure_solution 'SHELXS97 (Sheldrick, 2008)'
_diffrn_ambient_temperature 296(2)
_diffrn_measured_fraction_theta_full 0.999
_diffrn_measured_fraction_theta_max 0.999
_diffrn_measurement_device_type 'Bruker SMART CCD'
_diffrn_measurement_method '\f and \w'
_diffrn_radiation_monochromator graphite
_diffrn_radiation_source 'fine-focus sealed tube'
_diffrn_radiation_type MoK\a
_diffrn_radiation_wavelength 0.71073
_diffrn_reflns_av_R_equivalents 0.0348
_diffrn_reflns_av_sigmaI/netI 0.0280
_diffrn_reflns_limit_h_max 12
_diffrn_reflns_limit_h_min -13
_diffrn_reflns_limit_k_max 11
_diffrn_reflns_limit_k_min -12
_diffrn_reflns_limit_l_max 11
_diffrn_reflns_limit_l_min -11
_diffrn_reflns_number 8117
_diffrn_reflns_theta_full 24.99
_diffrn_reflns_theta_max 24.99
_diffrn_reflns_theta_min 1.93
_exptl_absorpt_coefficient_mu 0.106
_exptl_absorpt_correction_T_max 0.9770
_exptl_absorpt_correction_T_min 0.9740
_exptl_absorpt_correction_type multi-scan
_exptl_absorpt_process_details '(SABADS; Sheldrick, 1996)'
_exptl_crystal_colour colourless
_exptl_crystal_density_diffrn 1.459
_exptl_crystal_density_method 'not measured'
_exptl_crystal_description block
_exptl_crystal_F_000 504
_exptl_crystal_size_max 0.25
_exptl_crystal_size_mid 0.24
_exptl_crystal_size_min 0.22
_refine_diff_density_max 0.143
_refine_diff_density_min -0.194
_refine_ls_extinction_method none
_refine_ls_goodness_of_fit_ref 1.072
_refine_ls_hydrogen_treatment mixed
_refine_ls_matrix_type full
_refine_ls_number_parameters 171
_refine_ls_number_reflns 1939
_refine_ls_number_restraints 0
_refine_ls_restrained_S_all 1.072
_refine_ls_R_factor_all 0.0477
_refine_ls_R_factor_gt 0.0395
_refine_ls_shift/su_max 0.000
_refine_ls_shift/su_mean 0.000
_refine_ls_structure_factor_coef Fsqd
_refine_ls_weighting_details 'calc w=1/[\s^2^(Fo^2^)+(0.0378P)^2^+0.3019P] where P=(Fo^2^+2Fc^2^)/3'
_refine_ls_weighting_scheme calc
_refine_ls_wR_factor_gt 0.0882
_refine_ls_wR_factor_ref 0.0950
_reflns_number_gt 1640
_reflns_number_total 1939
_reflns_threshold_expression I>2\s(I)
_cod_data_source_file lh5338.cif
_cod_data_source_block I
_cod_original_sg_symbol_H-M 'P 21/c'
_cod_database_code 2232380
_cod_database_fobs_code 2232380

loop_
_symmetry_equiv_pos_as_xyz
'x, y, z'
'-x, y+1/2, -z+1/2'
'-x, -y, -z'
'x, -y-1/2, z-1/2'

loop_
_atom_site_type_symbol
_atom_site_label
_atom_site_fract_x
_atom_site_fract_y
_atom_site_fract_z
_atom_site_U_iso_or_equiv
_atom_site_adp_type
_atom_site_calc_flag
_atom_site_refinement_flags
_atom_site_occupancy
_atom_site_symmetry_multiplicity
C C10 0.91350(16) 1.01651(17) 0.18960(19) 0.0385(4) Uani d . 1 1
C C11 0.95943(16) 1.00643(16) 0.35009(18) 0.0358(4) Uani d . 1 1
C C8 0.58897(16) 0.45790(15) 0.62372(17) 0.0336(4) Uani d . 1 1
H H8 0.6489 0.4302 0.7068 0.040 Uiso calc R 1 1
C C7 0.54563(16) 0.37897(14) 0.50665(16) 0.0308(4) Uani d . 1 1
C C5 0.74809(16) 0.04149(16) 0.79727(18) 0.0367(4) Uani d . 1 1
H H5 0.7580 0.1028 0.8671 0.044 Uiso calc R 1 1
C C3 0.66694(17) -0.02113(16) 0.55212(18) 0.0381(4) Uani d . 1 1
H H3 0.6219 -0.0058 0.4565 0.046 Uiso calc R 1 1
C C6 0.59441(16) 0.25022(15) 0.50444(17) 0.0339(4) Uani d . 1 1
C C9 0.45681(17) 0.42247(15) 0.38296(17) 0.0351(4) Uani d . 1 1
H H9 0.4279 0.3704 0.3038 0.042 Uiso calc R 1 1
C C12 1.01793(16) 0.89971(16) 0.41856(19) 0.0388(4) Uani d . 1 1
H H12 1.0304 0.8326 0.3642 0.047 Uiso calc R 1 1
C C4 0.68076(15) 0.06989(15) 0.65646(17) 0.0313(4) Uani d . 1 1
C C13 0.94247(17) 1.10642(16) 0.43264(19) 0.0399(4) Uani d . 1 1
H H13 0.9041 1.1782 0.3874 0.048 Uiso calc R 1 1
C C2 0.72163(18) -0.13483(16) 0.5939(2) 0.0429(5) Uani d . 1 1
H H2 0.7154 -0.1971 0.5259 0.051 Uiso calc R 1 1
C C1 0.78552(18) -0.15624(17) 0.7362(2) 0.0460(5) Uani d . 1 1
H H1 0.8204 -0.2341 0.7630 0.055 Uiso calc R 1 1
N N1 0.79926(14) -0.06916(14) 0.83764(15) 0.0423(4) Uani d . 1 1
N N2 0.62725(14) 0.18931(13) 0.63090(14) 0.0338(3) Uani d . 1 1
H H2N 0.6221(18) 0.2299(18) 0.709(2) 0.048(5) Uiso d . 1 1
O O1 0.60228(13) 0.20383(11) 0.39151(12) 0.0476(4) Uani d . 1 1
O O2 0.91449(14) 0.91030(12) 0.12264(15) 0.0524(4) Uani d . 1 1
H H1N 0.874(3) 0.918(3) 0.016(3) 0.095(9) Uiso d . 1 1
O O3 0.87627(13) 1.11288(12) 0.12828(13) 0.0501(4) Uani d . 1 1

loop_
_atom_site_aniso_label
_atom_site_aniso_U_11
_atom_site_aniso_U_22
_atom_site_aniso_U_33
_atom_site_aniso_U_12
_atom_site_aniso_U_13
_atom_site_aniso_U_23
C10 0.0381(9) 0.0349(10) 0.0398(10) -0.0038(8) 0.0069(8) 0.0027(8)
C11 0.0364(9) 0.0332(10) 0.0353(9) -0.0037(7) 0.0063(7) 0.0034(7)
C8 0.0435(9) 0.0310(9) 0.0255(8) 0.0035(7) 0.0086(7) 0.0045(7)
C7 0.0437(9) 0.0256(9) 0.0255(8) 0.0017(7) 0.0136(7) 0.0033(7)
C5 0.0458(10) 0.0313(10) 0.0321(9) 0.0041(8) 0.0100(8) 0.0008(7)
C3 0.0485(10) 0.0328(10) 0.0317(9) 0.0024(8) 0.0094(8) -0.0004(7)
C6 0.0472(10) 0.0294(9) 0.0273(9) 0.0014(7) 0.0143(7) 0.0014(7)
C9 0.0514(10) 0.0279(9) 0.0258(8) 0.0002(7) 0.0109(8) -0.0011(7)
C12 0.0434(10) 0.0313(9) 0.0388(10) -0.0002(8) 0.0072(8) -0.0022(8)
C4 0.0384(9) 0.0259(9) 0.0311(9) 0.0028(7) 0.0123(7) 0.0026(7)
C13 0.0430(10) 0.0312(10) 0.0408(10) 0.0023(8) 0.0047(8) 0.0036(8)
C2 0.0539(11) 0.0282(10) 0.0452(11) 0.0045(8) 0.0122(9) -0.0059(8)
C1 0.0530(11) 0.0311(10) 0.0509(12) 0.0092(8) 0.0105(9) 0.0034(9)
N1 0.0493(9) 0.0362(9) 0.0377(8) 0.0086(7) 0.0066(7) 0.0049(7)
N2 0.0533(9) 0.0253(8) 0.0241(7) 0.0066(6) 0.0132(6) 0.0012(6)
O1 0.0845(10) 0.0333(7) 0.0306(7) 0.0124(6) 0.0255(6) 0.0033(5)
O2 0.0773(10) 0.0365(8) 0.0357(8) 0.0039(7) 0.0044(7) 0.0003(6)
O3 0.0656(9) 0.0373(8) 0.0401(7) 0.0025(6) 0.0037(6) 0.0063(6)

loop_
_atom_type_symbol
_atom_type_description
_atom_type_scat_dispersion_real
_atom_type_scat_dispersion_imag
_atom_type_scat_source
C C 0.0033 0.0016 'International Tables Vol C Tables 4.2.6.8 and 6.1.1.4'
H H 0.0000 0.0000 'International Tables Vol C Tables 4.2.6.8 and 6.1.1.4'
O O 0.0106 0.0060 'International Tables Vol C Tables 4.2.6.8 and 6.1.1.4'
N N 0.0061 0.0033 'International Tables Vol C Tables 4.2.6.8 and 6.1.1.4'

loop_
_geom_angle_atom_site_label_1
_geom_angle_atom_site_label_2
_geom_angle_atom_site_label_3
_geom_angle_site_symmetry_1
_geom_angle
O3 C10 O2 . 123.83(16)
O3 C10 C11 . 122.57(16)
O2 C10 C11 . 113.58(15)
C13 C11 C12 . 119.40(16)
C13 C11 C10 . 118.80(15)
C12 C11 C10 . 121.80(16)
C9 C8 C7 3_666 120.14(15)
C9 C8 H8 3_666 119.9
C7 C8 H8 . 119.9
C8 C7 C9 . 119.05(15)
C8 C7 C6 . 122.97(14)
C9 C7 C6 . 117.92(14)
N1 C5 C4 . 123.26(16)
N1 C5 H5 . 118.4
C4 C5 H5 . 118.4
C2 C3 C4 . 118.19(16)
C2 C3 H3 . 120.9
C4 C3 H3 . 120.9
O1 C6 N2 . 122.81(16)
O1 C6 C7 . 120.72(14)
N2 C6 C7 . 116.47(14)
C8 C9 C7 3_666 120.81(15)
C8 C9 H9 3_666 119.6
C7 C9 H9 . 119.6
C13 C12 C11 3_776 119.97(16)
C13 C12 H12 3_776 120.0
C11 C12 H12 . 120.0
C5 C4 C3 . 118.38(15)
C5 C4 N2 . 116.91(15)
C3 C4 N2 . 124.68(15)
C12 C13 C11 3_776 120.63(16)
C12 C13 H13 3_776 119.7
C11 C13 H13 . 119.7
C1 C2 C3 . 119.90(17)
C1 C2 H2 . 120.1
C3 C2 H2 . 120.1
N1 C1 C2 . 122.36(17)
N1 C1 H1 . 118.8
C2 C1 H1 . 118.8
C5 N1 C1 . 117.91(15)
C6 N2 C4 . 126.60(14)
C6 N2 H2N . 117.7(12)
C4 N2 H2N . 115.4(12)
C10 O2 H1N . 111.7(16)

loop_
_geom_bond_atom_site_label_1
_geom_bond_atom_site_label_2
_geom_bond_site_symmetry_2
_geom_bond_distance
C10 O3 . 1.210(2)
C10 O2 . 1.320(2)
C10 C11 . 1.494(2)
C11 C13 . 1.389(2)
C11 C12 . 1.392(2)
C8 C9 3_666 1.382(2)
C8 C7 . 1.389(2)
C8 H8 . 0.9300
C7 C9 . 1.391(2)
C7 C6 . 1.494(2)
C5 N1 . 1.331(2)
C5 C4 . 1.385(2)
C5 H5 . 0.9300
C3 C2 . 1.377(2)
C3 C4 . 1.387(2)
C3 H3 . 0.9300
C6 O1 . 1.2293(19)
C6 N2 . 1.345(2)
C9 C8 3_666 1.382(2)
C9 H9 . 0.9300
C12 C13 3_776 1.382(2)
C12 H12 . 0.9300
C4 N2 . 1.410(2)
C13 C12 3_776 1.382(2)
C13 H13 . 0.9300
C2 C1 . 1.374(3)
C2 H2 . 0.9300
C1 N1 . 1.337(2)
C1 H1 . 0.9300
N2 H2N . 0.89(2)
O2 H1N . 1.00(3)

loop_
_geom_hbond_atom_site_label_D
_geom_hbond_atom_site_label_H
_geom_hbond_atom_site_label_A
_geom_hbond_site_symmetry_A
_geom_hbond_distance_DH
_geom_hbond_distance_HA
_geom_hbond_distance_DA
_geom_hbond_angle_DHA
N2 H2N O1 4_566 0.89(2) 1.98(2) 2.8616(18) 171.3(18)
O2 H1N N1 1_564 1.00(3) 1.69(3) 2.6938(19) 178(2)

loop_
_geom_torsion_atom_site_label_1
_geom_torsion_atom_site_label_2
_geom_torsion_atom_site_label_3
_geom_torsion_atom_site_label_4
_geom_torsion_site_symmetry_1
_geom_torsion_site_symmetry_4
_geom_torsion
O3 C10 C11 C13 . . 9.3(3)
O2 C10 C11 C13 . . -169.05(16)
O3 C10 C11 C12 . . -171.05(17)
O2 C10 C11 C12 . . 10.6(2)
C9 C8 C7 C9 3_666 . 0.6(3)
C9 C8 C7 C6 3_666 . 177.70(15)
C8 C7 C6 O1 . . -146.83(17)
C9 C7 C6 O1 . . 30.4(2)
C8 C7 C6 N2 . . 33.8(2)
C9 C7 C6 N2 . . -149.04(16)
C8 C7 C9 C8 . 3_666 -0.6(3)
C6 C7 C9 C8 . 3_666 -177.85(15)
C13 C11 C12 C13 . 3_776 0.6(3)
C10 C11 C12 C13 . 3_776 -179.13(16)
N1 C5 C4 C3 . . -0.6(3)
N1 C5 C4 N2 . . 177.29(16)
C2 C3 C4 C5 . . -0.4(2)
C2 C3 C4 N2 . . -178.11(16)
C12 C11 C13 C12 . 3_776 -0.6(3)
C10 C11 C13 C12 . 3_776 179.14(16)
C4 C3 C2 C1 . . 1.3(3)
C3 C2 C1 N1 . . -1.3(3)
C4 C5 N1 C1 . . 0.6(3)
C2 C1 N1 C5 . . 0.3(3)
O1 C6 N2 C4 . . 3.8(3)
C7 C6 N2 C4 . . -176.86(15)
C5 C4 N2 C6 . . 157.60(17)
C3 C4 N2 C6 . . -24.7(3)
